data_7100327
loop_
_publ_author_name
'Ian Williams'
'Jiwen Cai'
'Teresa S.-C. Law'
'Herman H. Y. Sung'
'Mingmei Wu'

_publ_section_title
;
Towards ceramic 'enzymes': vanadoborates with
bimetallic centers [Zn4(m-B2O4H2)(V10B28O74H8)]8- and
[Mn4(m-C2O4)(V10B28O74H8)]10-
;
_journal_name_full 'Chemical Communications'
_journal_paper_doi 10.1039/b414697b
_journal_year 2005
_chemical_formula_sum 'C2 H82 B32 K6 Mn4 O119 V10'
_chemical_formula_weight 3320.36
_space_group_IT_number 58
_symmetry_cell_setting orthorhombic
_symmetry_space_group_name_Hall '-P 2 2n'
_symmetry_space_group_name_H-M 'P n n m'
_cell_angle_alpha 90.00
_cell_angle_beta 90.00
_cell_angle_gamma 90.00
_cell_formula_units_Z 2
_cell_length_a 15.156(3)
_cell_length_b 15.892(3)
_cell_length_c 21.353(4)
_cell_measurement_temperature 100(2)
_cell_volume 5142.9(17)
_diffrn_ambient_temperature 100(2)
_exptl_crystal_density_diffrn 2.144
_cod_depositor_comments
;
The following automatic conversions were performed:
'_symmetry_cell_setting' value 'Orthorhombic' changed to 'orthorhombic'
according to '/home/saulius/struct/CIF-dictionaries/cif_core.dic'
dictionary named 'cif_core.dic' version 2.4.1 from 2010-06-29.

Automatic conversion script
Id: cif_fix_enum 1527 2010-12-29 10:47:43Z saulius 
;
_cod_database_code 7100327

loop_
_symmetry_equiv_pos_as_xyz
'x, y, z'
'-x, -y, z'
'-x+1/2, y+1/2, -z+1/2'
'x+1/2, -y+1/2, -z+1/2'
'-x, -y, -z'
'x, y, -z'
'x-1/2, -y-1/2, z-1/2'
'-x-1/2, y-1/2, z-1/2'

loop_
_atom_site_label
_atom_site_type_symbol
_atom_site_fract_x
_atom_site_fract_y
_atom_site_fract_z
_atom_site_U_iso_or_equiv
_atom_site_adp_type
_atom_site_occupancy
_atom_site_symmetry_multiplicity
_atom_site_calc_flag
_atom_site_refinement_flags
_atom_site_disorder_assembly
_atom_site_disorder_group
Mn1 Mn 0.44245(7) 0.24188(7) 0.5000 0.0080(3) Uani 1 2 d S . .
Mn2 Mn 0.63553(7) 0.12942(7) 0.5000 0.0102(3) Uani 1 2 d S . .
V1 V 0.83827(8) -0.07514(8) 0.5000 0.0054(3) Uani 1 2 d S . .
V2 V 0.75888(5) -0.05684(5) 0.62822(4) 0.0060(2) Uani 1 1 d . . .
V3 V 0.59787(5) -0.02111(5) 0.69001(4) 0.0063(2) Uani 1 1 d . . .
K1 K 1.0000 0.0000 0.61726(10) 0.0277(5) Uani 1 2 d S . .
K2 K 0.96752(10) 0.20172(10) 0.52844(8) 0.0362(4) Uani 1 1 d . . .
O1 O 0.7334(2) 0.1373(2) 0.56944(16) 0.0071(7) Uani 1 1 d . . .
O2 O 0.8204(2) 0.0098(2) 0.56461(16) 0.0076(7) Uani 1 1 d . . .
O3 O 0.1967(3) 0.3276(4) 0.7099(2) 0.0431(15) Uani 1 1 d . . .
H3A H 0.2224 0.3265 0.7452 0.065 Uiso 1 1 d R . .
O4 O 0.5176(2) 0.0747(2) 0.67411(18) 0.0114(8) Uani 1 1 d . . .
O5 O 0.8304(3) -0.0744(2) 0.68282(17) 0.0154(8) Uani 1 1 d . . .
O6 O 0.8839(2) 0.1352(2) 0.60863(17) 0.0089(7) Uani 1 1 d . . .
O7 O 0.2112(2) 0.2770(2) 0.60889(16) 0.0097(8) Uani 1 1 d . . .
O8 O 0.3524(2) 0.2266(2) 0.57312(17) 0.0095(8) Uani 1 1 d . . .
O9 O 0.6891(2) 0.0414(2) 0.65007(16) 0.0067(7) Uani 1 1 d . . .
O10 O 0.7656(2) 0.1690(2) 0.67694(16) 0.0096(8) Uani 1 1 d . . .
O11 O 0.6197(2) 0.1788(2) 0.63848(17) 0.0111(8) Uani 1 1 d . . .
O12 O 0.7782(2) -0.1394(2) 0.43739(16) 0.0088(7) Uani 1 1 d . . .
O13 O 0.3290(2) 0.2574(2) 0.68251(17) 0.0125(8) Uani 1 1 d . . .
O14 O 0.6508(2) -0.1149(2) 0.64908(17) 0.0091(8) Uani 1 1 d . . .
O15 O 0.4709(2) 0.2143(2) 0.64491(18) 0.0110(8) Uani 1 1 d . . .
O16 O 0.9132(3) 0.1962(3) 0.70636(19) 0.0230(10) Uani 1 1 d . . .
H16A H 0.8853 0.2098 0.7393 0.035 Uiso 1 1 d R . .
O17 O 0.6154(2) -0.0264(3) 0.76459(17) 0.0157(9) Uani 1 1 d . . .
O18 O 0.9428(3) -0.0988(3) 0.5000 0.0109(11) Uani 1 2 d S . .
O19 O 0.6141(4) -0.0075(4) 0.5000 0.0212(13) Uani 1 2 d S . .
O20 O 0.2383(3) 0.2645(3) 0.5000 0.0096(11) Uiso 1 2 d S . .
O21 O 0.4513(4) 0.3788(4) 0.5000 0.0266(15) Uani 1 2 d S . .
O22 O 0.8586(3) 0.1292(3) 0.5000 0.0079(10) Uani 1 2 d S . .
O23 O 0.5807(3) 0.2483(3) 0.5000 0.0149(12) Uani 1 2 d S . .
O24 O 0.4899(4) 0.1086(3) 0.5000 0.0193(13) Uani 1 2 d S . .
O25 O 0.7179(8) 0.3063(7) 0.5343(5) 0.049(3) Uiso 0.50 1 d P . .
H25A H 0.7567 0.3064 0.5000 0.073 Uiso 1 2 d SR . .
O26 O 0.6025(7) 0.3934(7) 0.4729(5) 0.045(3) Uiso 0.50 1 d P . .
O27 O 0.4751(7) 0.5043(9) 0.5527(6) 0.008 Uiso 0.25 1 d P . .
C1 C 0.5382(5) -0.0328(5) 0.5000 0.0155(17) Uani 1 2 d S . .
B1 B 0.8221(4) 0.1021(4) 0.5597(3) 0.0076(12) Uiso 1 1 d . . .
B2 B 0.8532(4) 0.1665(4) 0.6638(3) 0.0097(12) Uiso 1 1 d . . .
B3 B 0.7005(4) 0.1313(4) 0.6339(3) 0.0084(12) Uiso 1 1 d . . .
B4 B 0.5359(4) 0.1552(4) 0.6526(3) 0.0090(12) Uiso 1 1 d . . .
B5 B 0.3762(4) 0.2027(4) 0.6374(3) 0.0098(12) Uiso 1 1 d . . .
B6 B 0.2479(4) 0.2860(4) 0.6671(3) 0.0149(13) Uiso 1 1 d . . .
B7 B 0.2568(4) 0.2271(4) 0.5596(3) 0.0105(12) Uiso 1 1 d . . .
B8 B 0.6332(13) 0.3125(12) 0.5000 0.067(5) Uiso 1 2 d S . .
B9 B 0.5175(14) 0.4412(14) 0.5000 0.075(5) Uiso 1 2 d S . .
O1W O 0.3088(10) 0.4965(10) 0.6919(7) 0.075(4) Uiso 0.50 1 d P . .
O2W O 0.5784(9) 0.3289(8) 0.7278(6) 0.058(3) Uiso 0.50 1 d P . .
O3W O 1.0244(8) 0.3662(8) 0.6800(6) 0.051(3) Uiso 0.50 1 d P . .
O4W O 0.1622(15) 0.4139(14) 0.5000 0.151(7) Uiso 1 2 d S . .
O5W O 1.0176(10) 0.2600(10) 0.5572(7) 0.070(4) Uiso 0.50 1 d P . .
O6W O 1.0427(8) 0.2355(8) 0.6062(6) 0.044(3) Uiso 0.50 1 d P . .
O7W O 1.0000 0.0000 0.7457(7) 0.106(4) Uiso 1 2 d S . .
O8W O 0.7361(9) 0.3500(9) 0.7046(6) 0.055(3) Uiso 0.50 1 d P . .
O9W O 0.4686(10) 0.3966(10) 0.6554(8) 0.071(4) Uiso 0.50 1 d P . .
O10W O 0.8794(10) 0.3124(10) 0.5459(7) 0.071(4) Uiso 0.50 1 d P . .
O11W O 1.0883(11) 0.4213(11) 0.6272(8) 0.079(4) Uiso 0.50 1 d P . .
O12W O 0.6468(11) 0.3435(10) 0.6977(7) 0.077(4) Uiso 0.50 1 d P . .
O13W O 1.0537(8) 0.1964(9) 0.6287(6) 0.052(3) Uiso 0.50 1 d P . .
O14W O 0.7165(12) 0.3946(11) 0.6696(9) 0.089(5) Uiso 0.50 1 d P . .
O15W O 0.9644(13) 0.3319(13) 0.5828(9) 0.099(6) Uiso 0.50 1 d P . .
O16W O 0.5076(15) 0.3774(14) 0.6112(10) 0.040(5) Uiso 0.25 1 d P . .
O17W O 0.3883(14) 0.4039(14) 0.5983(10) 0.042(5) Uiso 0.25 1 d P . .

loop_
_atom_site_aniso_label
_atom_site_aniso_U_11
_atom_site_aniso_U_22
_atom_site_aniso_U_33
_atom_site_aniso_U_23
_atom_site_aniso_U_13
_atom_site_aniso_U_12
Mn1 0.0065(5) 0.0075(6) 0.0100(6) 0.000 0.000 0.0005(4)
Mn2 0.0069(6) 0.0109(6) 0.0129(6) 0.000 0.000 -0.0001(4)
V1 0.0033(6) 0.0059(6) 0.0069(6) 0.000 0.000 0.0011(5)
V2 0.0048(4) 0.0064(5) 0.0067(4) 0.0002(3) -0.0005(3) -0.0004(3)
V3 0.0051(4) 0.0078(5) 0.0061(4) -0.0009(3) 0.0002(3) -0.0002(3)
K1 0.0174(9) 0.0259(11) 0.0399(12) 0.000 0.000 0.0102(8)
K2 0.0280(8) 0.0326(9) 0.0480(9) -0.0054(7) -0.0015(7) -0.0008(6)
O1 0.0085(18) 0.0037(18) 0.0092(17) 0.0007(13) -0.0011(14) -0.0015(14)
O2 0.0078(17) 0.0065(18) 0.0086(17) 0.0015(14) 0.0008(14) 0.0010(14)
O3 0.031(3) 0.080(4) 0.018(2) -0.025(2) -0.011(2) 0.036(3)
O4 0.0065(17) 0.011(2) 0.017(2) -0.0001(15) 0.0028(15) 0.0005(14)
O5 0.015(2) 0.020(2) 0.0110(19) -0.0004(16) -0.0014(16) 0.0013(16)
O6 0.0057(17) 0.0079(19) 0.0132(18) 0.0008(14) -0.0026(14) -0.0027(14)
O7 0.0087(18) 0.0116(19) 0.0086(18) -0.0038(14) -0.0029(14) 0.0013(14)
O8 0.0092(18) 0.0091(19) 0.0102(18) 0.0024(14) 0.0010(14) -0.0008(14)
O9 0.0051(17) 0.0044(17) 0.0106(18) 0.0003(14) 0.0019(14) 0.0003(13)
O10 0.0062(18) 0.0123(19) 0.0102(18) -0.0034(15) 0.0016(14) -0.0033(14)
O11 0.0052(17) 0.0090(19) 0.0191(19) -0.0008(15) 0.0009(15) 0.0017(14)
O12 0.0134(18) 0.0061(18) 0.0069(17) -0.0009(14) -0.0040(15) -0.0012(14)
O13 0.0119(19) 0.014(2) 0.0111(19) -0.0061(15) -0.0038(15) -0.0009(15)
O14 0.0044(17) 0.0105(19) 0.0123(18) 0.0001(15) 0.0038(14) -0.0013(14)
O15 0.0051(17) 0.0066(19) 0.021(2) -0.0034(15) 0.0003(15) -0.0002(14)
O16 0.010(2) 0.046(3) 0.014(2) -0.0165(19) -0.0001(16) -0.0069(18)
O17 0.013(2) 0.024(2) 0.0099(19) 0.0003(16) -0.0007(15) -0.0035(16)
O18 0.005(2) 0.009(3) 0.019(3) 0.000 0.000 -0.001(2)
O19 0.009(3) 0.012(3) 0.043(4) 0.000 0.000 -0.002(2)
O21 0.017(3) 0.006(3) 0.057(4) 0.000 0.000 0.003(2)
O22 0.002(2) 0.012(3) 0.009(2) 0.000 0.000 0.000(2)
O23 0.008(3) 0.007(3) 0.030(3) 0.000 0.000 0.001(2)
O24 0.015(3) 0.007(3) 0.037(4) 0.000 0.000 -0.002(2)
C1 0.020(4) 0.016(4) 0.011(4) 0.000 0.000 0.005(4)

loop_
_geom_bond_atom_site_label_1
_geom_bond_atom_site_label_2
_geom_bond_distance
_geom_bond_site_symmetry_2
_geom_bond_publ_flag
Mn1 O8 2.088(4) 6_556 ?
Mn1 O8 2.088(4) . ?
Mn1 O23 2.098(5) . ?
Mn1 O21 2.180(6) . ?
Mn1 O24 2.237(6) . ?
Mn2 O23 2.064(5) . ?
Mn2 O1 2.101(4) . ?
Mn2 O1 2.101(4) 6_556 ?
Mn2 O19 2.200(6) . ?
Mn2 O24 2.232(6) . ?
V1 O18 1.628(5) . ?
V1 O12 1.913(4) . ?
V1 O12 1.913(4) 6_556 ?
V1 O2 1.949(4) . ?
V1 O2 1.949(4) 6_556 ?
V1 V2 3.0047(11) 6_556 ?
V1 V2 3.0047(11) . ?
V1 K2 3.617(2) 2_755 ?
V1 K2 3.617(2) 5_756 ?
V1 K1 3.7018(18) . ?
V1 K1 3.7018(18) 5_756 ?
V2 O5 1.617(4) . ?
V2 O14 1.932(4) . ?
V2 O12 1.941(4) 6_556 ?
V2 O9 1.942(3) . ?
V2 O2 1.958(4) . ?
V2 V3 2.8317(12) . ?
V2 K1 3.7716(11) . ?
V3 O17 1.617(4) . ?
V3 O9 1.903(3) . ?
V3 O14 1.905(4) . ?
V3 O4 1.975(4) 2_655 ?
V3 O4 1.978(4) . ?
V3 V3 3.0414(18) 2_655 ?
K1 O7W 2.743(16) . ?
K1 O6 2.783(4) . ?
K1 O6 2.783(4) 2_755 ?
K1 O2 2.949(4) . ?
K1 O2 2.949(4) 2_755 ?
K1 O18 3.080(4) . ?
K1 O18 3.080(4) 5_756 ?
K1 O5 3.156(4) 2_755 ?
K1 O5 3.156(4) . ?
K1 O13W 3.234(14) . ?
K1 O13W 3.234(14) 2_755 ?
K1 B1 3.378(6) . ?
K2 K2 1.215(4) 6_556 ?
K2 O5W 1.345(16) . ?
K2 O6W 2.084(13) . ?
K2 O22 2.103(5) . ?
K2 O5W 2.185(16) 6_556 ?
K2 O18 2.211(5) 5_756 ?
K2 O10W 2.239(15) . ?
K2 O15W 2.37(2) . ?
K2 O6 2.378(4) . ?
K2 O13W 2.509(14) . ?
K2 O10W 2.719(15) 6_556 ?
K2 B1 2.795(6) . ?
O1 B3 1.467(7) . ?
O1 B1 1.471(7) . ?
O2 B1 1.471(7) . ?
O3 B6 1.368(8) . ?
O4 B4 1.388(7) . ?
O4 V3 1.975(4) 2_655 ?
O6 B2 1.361(7) . ?
O6 B1 1.498(7) . ?
O6 K2 3.360(4) 6_556 ?
O7 B6 1.370(7) . ?
O7 B7 1.487(7) . ?
O8 B5 1.469(7) . ?
O8 B7 1.476(7) . ?
O9 B3 1.481(7) . ?
O10 B2 1.357(7) . ?
O10 B3 1.477(7) . ?
O11 B4 1.359(7) . ?
O11 B3 1.441(7) . ?
O12 B7 1.494(7) 5_656 ?
O12 V2 1.941(4) 6_556 ?
O13 B6 1.351(8) . ?
O13 B5 1.481(7) . ?
O14 B5 1.475(7) 2_655 ?
O15 B4 1.370(7) . ?
O15 B5 1.457(7) . ?
O16 B2 1.369(7) . ?
O18 K2 2.211(5) 2_755 ?
O18 K2 2.211(5) 5_756 ?
O18 K1 3.080(4) 5_756 ?
O19 C1 1.218(10) . ?
O20 B7 1.432(7) . ?
O20 B7 1.432(7) 6_556 ?
O21 B9 1.41(2) . ?
O22 B1 1.455(6) 6_556 ?
O22 B1 1.455(6) . ?
O22 K2 2.103(5) 6_556 ?
O23 B8 1.29(2) . ?
O24 C1 1.277(10) 5_656 ?
O25 O25 1.47(2) 6_556 ?
O25 B8 1.48(2) . ?
O26 O26 1.16(2) 6_556 ?
O26 B8 1.48(2) . ?
O26 B9 1.60(2) . ?
O27 O27 0.77(2) 2_665 ?
O27 B9 1.42(2) 5_666 ?
O27 B9 1.64(2) . ?
C1 O24 1.277(10) 5_656 ?
C1 C1 1.559(16) 5_656 ?
B1 K2 3.303(6) 6_556 ?
B5 O14 1.475(7) 2_655 ?
B7 O12 1.494(7) 5_656 ?
B8 O25 1.48(2) 6_556 ?
B8 O26 1.48(2) 6_556 ?
B9 O27 1.42(2) 2_665 ?
B9 O27 1.42(2) 5_666 ?
B9 O26 1.60(2) 6_556 ?
B9 O27 1.64(2) 6_556 ?
B9 B9 1.94(4) 5_666 ?
O2W O12W 1.241(19) . ?
O3W O11W 1.73(2) . ?
O5W O6W 1.180(19) . ?
O5W O15W 1.50(3) . ?
O5W K2 2.185(16) 6_556 ?
O6W O13W 0.803(14) . ?
O6W K2 3.139(13) 6_556 ?
O8W O14W 1.07(2) . ?
O8W O12W 1.37(2) . ?
O9W O16W 1.15(2) . ?
O9W O17W 1.73(3) . ?
O10W O15W 1.54(2) . ?
O10W K2 2.719(15) 6_556 ?
O12W O14W 1.46(2) . ?
O15W K2 3.15(2) 6_556 ?
